data_4119896
loop_
_publ_author_name
'Holger Braunschweig'
'Alexander Damme'
'Rian D. Dewhurst'
'Thomas Kramer'
'Thomas Kupfer'
'Krzysztof Radacki'
'Eva Siedler'
'Alexandra Trumpp'
'Katharina Wagner'
'Christine Werner'

_publ_contact_author_address
; Institut f\"ur Anorganische Chemie
Universit\"at W\"urzburg
Am Hubland
97074 W\"urzburg, Germany
;
_publ_contact_author_email H.Braunschweig@mail.uni-wuerzburg.de
_publ_contact_author_fax +49-931-3184623
_publ_contact_author_name 'Prof. Dr. Holger Braunschweig'
_publ_contact_author_phone +49-931-3185260
_publ_section_title
;
 Quaternizing Diboranes(4): Highly Divergent Outcomes and an Inorganic
 Wagner-Meerwein Rearrangement
;
_journal_name_full 'Journal of the American Chemical Society'
_journal_page_first 8702
_journal_page_last 8707
_journal_paper_doi 10.1021/ja403037k
_journal_volume 135
_journal_year 2013
_chemical_formula_moiety 'C21 H31 B2 Br2 P'
_chemical_formula_sum 'C21 H31 B2 Br2 P'
_chemical_formula_weight 495.87
_chemical_name_common
;
?
;
_chemical_name_systematic
; 
?
;
_space_group_IT_number 14
_symmetry_cell_setting monoclinic
_symmetry_space_group_name_Hall '-P 2ybc'
_symmetry_space_group_name_H-M 'P 1 21/c 1'
_atom_sites_solution_hydrogens geom
_atom_sites_solution_primary direct
_atom_sites_solution_secondary difmap
_audit_creation_method SHELXL-97
_cell_angle_alpha 90.00
_cell_angle_beta 93.652(2)
_cell_angle_gamma 90.00
_cell_formula_units_Z 4
_cell_length_a 7.6981(4)
_cell_length_b 11.6970(6)
_cell_length_c 24.5559(13)
_cell_measurement_reflns_used 7980
_cell_measurement_temperature 100(2)
_cell_measurement_theta_max 26.71
_cell_measurement_theta_min 2.41
_cell_volume 2206.6(2)
_computing_cell_refinement 'Saint+ ver. 7.68A (Bruker AXS)'
_computing_data_collection 'APEX2 ver. 2010.3 (Bruker AXS)'
_computing_data_reduction 'Saint+ ver. 7.68A (Bruker AXS)'
_computing_molecular_graphics 'XP ver. 5.1 (Bruker AXS, 1998)'
_computing_publication_material 'SHELXL-97 (Sheldrick, 2008)'
_computing_structure_refinement 'SHELXL-97 (Sheldrick, 1997)'
_computing_structure_solution 'SHELXS-97 (Sheldrick, 1990)'
_diffrn_ambient_temperature 100(2)
_diffrn_detector_area_resol_mean 8.333
_diffrn_measured_fraction_theta_full 1.000
_diffrn_measured_fraction_theta_max 0.998
_diffrn_measurement_device_type 'Bruker X8-APEX II'
_diffrn_measurement_method '\f and \w scans'
_diffrn_radiation_monochromator 'multi-layer mirror'
_diffrn_radiation_source 'rotating anode'
_diffrn_radiation_type MoK\a
_diffrn_radiation_wavelength 0.71073
_diffrn_reflns_av_R_equivalents 0.0339
_diffrn_reflns_av_sigmaI/netI 0.0167
_diffrn_reflns_limit_h_max 9
_diffrn_reflns_limit_h_min -9
_diffrn_reflns_limit_k_max 14
_diffrn_reflns_limit_k_min -14
_diffrn_reflns_limit_l_max 31
_diffrn_reflns_limit_l_min -29
_diffrn_reflns_number 44045
_diffrn_reflns_theta_full 26.00
_diffrn_reflns_theta_max 26.74
_diffrn_reflns_theta_min 1.66
_exptl_absorpt_coefficient_mu 3.749
_exptl_absorpt_correction_T_max 0.7454
_exptl_absorpt_correction_T_min 0.6203
_exptl_absorpt_correction_type multi-scan
_exptl_absorpt_process_details 'Sadabs 2008/1 (Bruker 2008)'
_exptl_crystal_colour colourless
_exptl_crystal_density_diffrn 1.493
_exptl_crystal_description block
_exptl_crystal_F_000 1008
_exptl_crystal_size_max 0.23
_exptl_crystal_size_mid 0.15
_exptl_crystal_size_min 0.12
_refine_diff_density_max 0.604
_refine_diff_density_min -0.308
_refine_diff_density_rms 0.061
_refine_ls_extinction_method none
_refine_ls_goodness_of_fit_ref 1.069
_refine_ls_hydrogen_treatment constr
_refine_ls_matrix_type full
_refine_ls_number_parameters 244
_refine_ls_number_reflns 4687
_refine_ls_number_restraints 0
_refine_ls_restrained_S_all 1.069
_refine_ls_R_factor_all 0.0238
_refine_ls_R_factor_gt 0.0207
_refine_ls_shift/su_max 0.002
_refine_ls_shift/su_mean 0.000
_refine_ls_structure_factor_coef Fsqd
_refine_ls_weighting_details 'calc w=1/[\s^2^(Fo^2^)+(0.0261P)^2^+1.5713P] where P=(Fo^2^+2Fc^2^)/3'
_refine_ls_weighting_scheme calc
_refine_ls_wR_factor_gt 0.0519
_refine_ls_wR_factor_ref 0.0533
_reflns_number_gt 4323
_reflns_number_total 4687
_reflns_threshold_expression >2sigma(I)
_cod_data_source_file ja403037k_si_001_02.cif
_cod_data_source_block 3a
_cod_database_code 4119896

loop_
_symmetry_equiv_pos_as_xyz
'x, y, z'
'-x, y+1/2, -z+1/2'
'-x, -y, -z'
'x, -y-1/2, z-1/2'

loop_
_atom_site_label
_atom_site_type_symbol
_atom_site_fract_x
_atom_site_fract_y
_atom_site_fract_z
_atom_site_U_iso_or_equiv
_atom_site_adp_type
_atom_site_occupancy
_atom_site_symmetry_multiplicity
_atom_site_calc_flag
_atom_site_refinement_flags
B1 B 0.3429(2) 0.25113(16) 0.36031(7) 0.0132(3) Uani 1 1 d .
B2 B 0.2939(2) 0.12109(16) 0.38811(8) 0.0143(4) Uani 1 1 d .
Br1 Br 0.21580(2) 0.181605(14) 0.286785(7) 0.01748(5) Uani 1 1 d .
Br2 Br 0.07831(2) 0.124583(15) 0.428128(7) 0.02039(6) Uani 1 1 d .
P1 P 0.57414(5) 0.28193(4) 0.332927(17) 0.01410(9) Uani 1 1 d .
C31 C 0.5577(2) 0.38615(15) 0.27844(7) 0.0202(4) Uani 1 1 d .
H31A H 0.6743 0.4036 0.2668 0.030 Uiso 1 1 calc R
H31B H 0.5041 0.4562 0.2915 0.030 Uiso 1 1 calc R
H31C H 0.4859 0.3552 0.2475 0.030 Uiso 1 1 calc R
C32 C 0.6829(2) 0.16007(15) 0.30520(8) 0.0216(4) Uani 1 1 d .
H32A H 0.7978 0.1833 0.2942 0.032 Uiso 1 1 calc R
H32B H 0.6133 0.1308 0.2734 0.032 Uiso 1 1 calc R
H32C H 0.6964 0.1001 0.3330 0.032 Uiso 1 1 calc R
C33 C 0.7274(2) 0.34846(15) 0.38201(7) 0.0193(3) Uani 1 1 d .
H33A H 0.7660 0.2924 0.4099 0.029 Uiso 1 1 calc R
H33B H 0.6712 0.4129 0.3994 0.029 Uiso 1 1 calc R
H33C H 0.8281 0.3762 0.3634 0.029 Uiso 1 1 calc R
C1 C 0.2672(2) 0.37062(13) 0.38309(7) 0.0132(3) Uani 1 1 d .
C12 C 0.3065(2) 0.39447(14) 0.43937(7) 0.0146(3) Uani 1 1 d .
C13 C 0.2472(2) 0.49384(14) 0.46353(7) 0.0172(3) Uani 1 1 d .
H13 H 0.2758 0.5066 0.5013 0.021 Uiso 1 1 calc R
C14 C 0.1480(2) 0.57475(14) 0.43425(7) 0.0180(3) Uani 1 1 d .
C15 C 0.1096(2) 0.55274(14) 0.37953(7) 0.0166(3) Uani 1 1 d .
H15 H 0.0413 0.6067 0.3587 0.020 Uiso 1 1 calc R
C16 C 0.1671(2) 0.45419(14) 0.35332(7) 0.0146(3) Uani 1 1 d .
C17 C 0.4127(2) 0.31449(14) 0.47652(7) 0.0179(3) Uani 1 1 d .
H17A H 0.4546 0.3556 0.5096 0.027 Uiso 1 1 calc R
H17B H 0.5124 0.2861 0.4576 0.027 Uiso 1 1 calc R
H17C H 0.3402 0.2499 0.4865 0.027 Uiso 1 1 calc R
C18 C 0.0891(3) 0.68336(15) 0.46102(8) 0.0244(4) Uani 1 1 d .
H18A H 0.1907 0.7312 0.4711 0.037 Uiso 1 1 calc R
H18B H 0.0291 0.6641 0.4938 0.037 Uiso 1 1 calc R
H18C H 0.0095 0.7252 0.4354 0.037 Uiso 1 1 calc R
C19 C 0.1093(2) 0.44633(15) 0.29320(7) 0.0194(4) Uani 1 1 d .
H19A H 0.0660 0.5210 0.2803 0.029 Uiso 1 1 calc R
H19B H 0.0164 0.3894 0.2880 0.029 Uiso 1 1 calc R
H19C H 0.2082 0.4236 0.2724 0.029 Uiso 1 1 calc R
C2 C 0.3735(2) -0.00333(14) 0.38545(7) 0.0143(3) Uani 1 1 d .
C22 C 0.5396(2) -0.02679(14) 0.41112(7) 0.0154(3) Uani 1 1 d .
C23 C 0.6166(2) -0.13411(15) 0.40643(7) 0.0183(3) Uani 1 1 d .
H23 H 0.7291 -0.1472 0.4235 0.022 Uiso 1 1 calc R
C24 C 0.5328(2) -0.22206(15) 0.37753(7) 0.0196(4) Uani 1 1 d .
C25 C 0.3657(2) -0.20157(15) 0.35528(7) 0.0193(4) Uani 1 1 d .
H25 H 0.3049 -0.2619 0.3365 0.023 Uiso 1 1 calc R
C26 C 0.2830(2) -0.09591(14) 0.35938(7) 0.0170(3) Uani 1 1 d .
C27 C 0.6335(2) 0.06012(15) 0.44782(7) 0.0188(3) Uani 1 1 d .
H27A H 0.7432 0.0274 0.4631 0.028 Uiso 1 1 calc R
H27B H 0.5603 0.0807 0.4775 0.028 Uiso 1 1 calc R
H27C H 0.6578 0.1286 0.4266 0.028 Uiso 1 1 calc R
C28 C 0.6158(3) -0.33835(16) 0.37133(8) 0.0272(4) Uani 1 1 d .
H28A H 0.5285 -0.3981 0.3757 0.041 Uiso 1 1 calc R
H28B H 0.7115 -0.3477 0.3992 0.041 Uiso 1 1 calc R
H28C H 0.6610 -0.3445 0.3350 0.041 Uiso 1 1 calc R
C29 C 0.0954(2) -0.09022(16) 0.33726(8) 0.0226(4) Uani 1 1 d .
H29A H 0.0704 -0.1549 0.3126 0.034 Uiso 1 1 calc R
H29B H 0.0755 -0.0185 0.3172 0.034 Uiso 1 1 calc R
H29C H 0.0187 -0.0936 0.3676 0.034 Uiso 1 1 calc R

loop_
_atom_site_aniso_label
_atom_site_aniso_U_11
_atom_site_aniso_U_22
_atom_site_aniso_U_33
_atom_site_aniso_U_23
_atom_site_aniso_U_13
_atom_site_aniso_U_12
B1 0.0114(8) 0.0138(8) 0.0143(8) 0.0001(7) 0.0005(6) 0.0005(7)
B2 0.0108(8) 0.0176(9) 0.0144(9) -0.0001(7) -0.0009(7) 0.0002(7)
Br1 0.01931(9) 0.01555(9) 0.01714(9) -0.00101(6) -0.00233(6) -0.00210(6)
Br2 0.01438(9) 0.01879(9) 0.02892(10) 0.00249(7) 0.00840(7) 0.00141(6)
P1 0.0128(2) 0.01235(19) 0.0175(2) -0.00045(16) 0.00350(16) -0.00010(15)
C31 0.0212(9) 0.0190(9) 0.0209(9) 0.0044(7) 0.0061(7) -0.0011(7)
C32 0.0192(9) 0.0183(8) 0.0282(10) -0.0033(7) 0.0086(7) 0.0027(7)
C33 0.0157(8) 0.0172(8) 0.0248(9) -0.0002(7) -0.0002(7) -0.0025(7)
C1 0.0106(7) 0.0120(7) 0.0174(8) 0.0002(6) 0.0032(6) -0.0011(6)
C12 0.0129(8) 0.0135(7) 0.0176(8) 0.0011(6) 0.0032(6) -0.0014(6)
C13 0.0176(8) 0.0170(8) 0.0172(8) -0.0026(7) 0.0027(6) -0.0011(7)
C14 0.0149(8) 0.0144(8) 0.0252(9) -0.0023(7) 0.0056(7) 0.0003(6)
C15 0.0130(8) 0.0126(8) 0.0243(9) 0.0026(7) 0.0023(6) 0.0018(6)
C16 0.0108(7) 0.0151(8) 0.0180(8) 0.0014(6) 0.0029(6) -0.0018(6)
C17 0.0199(9) 0.0169(8) 0.0166(8) -0.0001(7) -0.0007(7) 0.0009(7)
C18 0.0257(10) 0.0179(9) 0.0297(10) -0.0040(7) 0.0031(8) 0.0053(7)
C19 0.0206(9) 0.0178(8) 0.0195(9) 0.0035(7) -0.0002(7) 0.0043(7)
C2 0.0139(8) 0.0137(8) 0.0159(8) 0.0026(6) 0.0050(6) -0.0001(6)
C22 0.0145(8) 0.0143(8) 0.0180(8) 0.0034(6) 0.0058(6) 0.0002(6)
C23 0.0159(8) 0.0177(8) 0.0219(9) 0.0045(7) 0.0058(7) 0.0039(6)
C24 0.0269(9) 0.0136(8) 0.0194(8) 0.0032(7) 0.0095(7) 0.0041(7)
C25 0.0270(9) 0.0141(8) 0.0171(8) -0.0002(7) 0.0037(7) -0.0033(7)
C26 0.0204(9) 0.0160(8) 0.0148(8) 0.0029(6) 0.0024(6) -0.0008(7)
C27 0.0129(8) 0.0166(8) 0.0267(9) 0.0026(7) -0.0007(7) 0.0004(6)
C28 0.0361(11) 0.0161(9) 0.0301(10) 0.0004(8) 0.0084(8) 0.0072(8)
C29 0.0225(9) 0.0185(9) 0.0258(9) 0.0013(7) -0.0054(7) -0.0054(7)

loop_
_atom_type_symbol
_atom_type_description
_atom_type_scat_dispersion_real
_atom_type_scat_dispersion_imag
_atom_type_scat_source
C C 0.0033 0.0016 'International Tables Vol C Tables 4.2.6.8 and 6.1.1.4'
H H 0.0000 0.0000 'International Tables Vol C Tables 4.2.6.8 and 6.1.1.4'
B B 0.0013 0.0007 'International Tables Vol C Tables 4.2.6.8 and 6.1.1.4'
P P 0.1023 0.0942 'International Tables Vol C Tables 4.2.6.8 and 6.1.1.4'
Br Br -0.2901 2.4595 'International Tables Vol C Tables 4.2.6.8 and 6.1.1.4'

loop_
_geom_angle_atom_site_label_1
_geom_angle_atom_site_label_2
_geom_angle_atom_site_label_3
_geom_angle
C1 B1 B2 122.06(14)
C1 B1 P1 108.11(11)
B2 B1 P1 121.48(12)
C1 B1 Br1 117.26(11)
B2 B1 Br1 84.22(10)
P1 B1 Br1 98.89(8)
C2 B2 B1 134.58(14)
C2 B2 Br2 112.23(12)
B1 B2 Br2 113.00(11)
C2 B2 Br1 105.99(11)
B1 B2 Br1 55.02(8)
Br2 B2 Br1 108.46(8)
B1 Br1 B2 40.76(6)
C32 P1 C33 107.00(9)
C32 P1 C31 105.37(9)
C33 P1 C31 102.41(8)
C32 P1 B1 115.67(8)
C33 P1 B1 114.55(8)
C31 P1 B1 110.66(8)
P1 C31 H31A 109.5
P1 C31 H31B 109.5
H31A C31 H31B 109.5
P1 C31 H31C 109.5
H31A C31 H31C 109.5
H31B C31 H31C 109.5
P1 C32 H32A 109.5
P1 C32 H32B 109.5
H32A C32 H32B 109.5
P1 C32 H32C 109.5
H32A C32 H32C 109.5
H32B C32 H32C 109.5
P1 C33 H33A 109.5
P1 C33 H33B 109.5
H33A C33 H33B 109.5
P1 C33 H33C 109.5
H33A C33 H33C 109.5
H33B C33 H33C 109.5
C16 C1 C12 116.10(14)
C16 C1 B1 127.57(15)
C12 C1 B1 116.32(14)
C13 C12 C1 121.42(15)
C13 C12 C17 116.00(15)
C1 C12 C17 122.57(15)
C14 C13 C12 122.14(16)
C14 C13 H13 118.9
C12 C13 H13 118.9
C15 C14 C13 116.95(15)
C15 C14 C18 121.85(16)
C13 C14 C18 121.18(16)
C14 C15 C16 122.98(16)
C14 C15 H15 118.5
C16 C15 H15 118.5
C15 C16 C1 120.39(15)
C15 C16 C19 114.46(15)
C1 C16 C19 125.14(15)
C12 C17 H17A 109.5
C12 C17 H17B 109.5
H17A C17 H17B 109.5
C12 C17 H17C 109.5
H17A C17 H17C 109.5
H17B C17 H17C 109.5
C14 C18 H18A 109.5
C14 C18 H18B 109.5
H18A C18 H18B 109.5
C14 C18 H18C 109.5
H18A C18 H18C 109.5
H18B C18 H18C 109.5
C16 C19 H19A 109.5
C16 C19 H19B 109.5
H19A C19 H19B 109.5
C16 C19 H19C 109.5
H19A C19 H19C 109.5
H19B C19 H19C 109.5
C22 C2 C26 117.19(15)
C22 C2 B2 120.08(15)
C26 C2 B2 122.70(15)
C23 C22 C2 120.89(16)
C23 C22 C27 117.69(15)
C2 C22 C27 121.26(15)
C24 C23 C22 121.59(17)
C24 C23 H23 119.2
C22 C23 H23 119.2
C23 C24 C25 117.61(16)
C23 C24 C28 122.20(17)
C25 C24 C28 120.16(17)
C24 C25 C26 122.72(16)
C24 C25 H25 118.6
C26 C25 H25 118.6
C25 C26 C2 119.66(16)
C25 C26 C29 116.27(16)
C2 C26 C29 124.02(15)
C22 C27 H27A 109.5
C22 C27 H27B 109.5
H27A C27 H27B 109.5
C22 C27 H27C 109.5
H27A C27 H27C 109.5
H27B C27 H27C 109.5
C24 C28 H28A 109.5
C24 C28 H28B 109.5
H28A C28 H28B 109.5
C24 C28 H28C 109.5
H28A C28 H28C 109.5
H28B C28 H28C 109.5
C26 C29 H29A 109.5
C26 C29 H29B 109.5
H29A C29 H29B 109.5
C26 C29 H29C 109.5
H29A C29 H29C 109.5
H29B C29 H29C 109.5

loop_
_geom_bond_atom_site_label_1
_geom_bond_atom_site_label_2
_geom_bond_distance
B1 C1 1.627(2)
B1 B2 1.719(3)
B1 P1 1.9753(18)
B1 Br1 2.1572(18)
B2 C2 1.582(2)
B2 Br2 1.9820(19)
B2 Br1 2.6197(19)
P1 C32 1.8079(18)
P1 C33 1.8082(18)
P1 C31 1.8085(18)
C31 H31A 0.9800
C31 H31B 0.9800
C31 H31C 0.9800
C32 H32A 0.9800
C32 H32B 0.9800
C32 H32C 0.9800
C33 H33A 0.9800
C33 H33B 0.9800
C33 H33C 0.9800
C1 C16 1.418(2)
C1 C12 1.424(2)
C12 C13 1.395(2)
C12 C17 1.511(2)
C13 C14 1.388(2)
C13 H13 0.9500
C14 C15 1.381(2)
C14 C18 1.513(2)
C15 C16 1.405(2)
C15 H15 0.9500
C16 C19 1.517(2)
C17 H17A 0.9800
C17 H17B 0.9800
C17 H17C 0.9800
C18 H18A 0.9800
C18 H18B 0.9800
C18 H18C 0.9800
C19 H19A 0.9800
C19 H19B 0.9800
C19 H19C 0.9800
C2 C22 1.416(2)
C2 C26 1.418(2)
C22 C23 1.396(2)
C22 C27 1.512(2)
C23 C24 1.386(3)
C23 H23 0.9500
C24 C25 1.386(3)
C24 C28 1.514(2)
C25 C26 1.397(2)
C25 H25 0.9500
C26 C29 1.511(2)
C27 H27A 0.9800
C27 H27B 0.9800
C27 H27C 0.9800
C28 H28A 0.9800
C28 H28B 0.9800
C28 H28C 0.9800
C29 H29A 0.9800
C29 H29B 0.9800
C29 H29C 0.9800

loop_
_geom_torsion_atom_site_label_1
_geom_torsion_atom_site_label_2
_geom_torsion_atom_site_label_3
_geom_torsion_atom_site_label_4
_geom_torsion
C1 B1 B2 C2 -163.90(17)
P1 B1 B2 C2 -19.5(3)
Br1 B1 B2 C2 77.43(19)
C1 B1 B2 Br2 21.62(19)
P1 B1 B2 Br2 166.05(9)
Br1 B1 B2 Br2 -97.05(10)
C1 B1 B2 Br1 118.67(16)
P1 B1 B2 Br1 -96.90(12)
C1 B1 Br1 B2 -123.23(16)
P1 B1 Br1 B2 121.02(12)
C2 B2 Br1 B1 -133.68(15)
Br2 B2 Br1 B1 105.62(12)
C1 B1 P1 C32 -179.75(11)
B2 B1 P1 C32 31.50(16)
Br1 B1 P1 C32 -57.15(10)
C1 B1 P1 C33 55.08(13)
B2 B1 P1 C33 -93.68(14)
Br1 B1 P1 C33 177.68(7)
C1 B1 P1 C31 -60.05(13)
B2 B1 P1 C31 151.20(13)
Br1 B1 P1 C31 62.55(10)
B2 B1 C1 C16 -122.90(18)
P1 B1 C1 C16 88.57(17)
Br1 B1 C1 C16 -22.0(2)
B2 B1 C1 C12 57.4(2)
P1 B1 C1 C12 -91.11(15)
Br1 B1 C1 C12 158.32(12)
C16 C1 C12 C13 0.8(2)
B1 C1 C12 C13 -179.46(14)
C16 C1 C12 C17 -179.59(14)
B1 C1 C12 C17 0.1(2)
C1 C12 C13 C14 -0.3(3)
C17 C12 C13 C14 -179.87(16)
C12 C13 C14 C15 0.0(2)
C12 C13 C14 C18 -178.39(16)
C13 C14 C15 C16 -0.3(2)
C18 C14 C15 C16 178.04(16)
C14 C15 C16 C1 0.9(2)
C14 C15 C16 C19 179.57(16)
C12 C1 C16 C15 -1.1(2)
B1 C1 C16 C15 179.19(15)
C12 C1 C16 C19 -179.61(15)
B1 C1 C16 C19 0.7(3)
B1 B2 C2 C22 69.2(2)
Br2 B2 C2 C22 -116.26(14)
Br1 B2 C2 C22 125.51(13)
B1 B2 C2 C26 -112.7(2)
Br2 B2 C2 C26 61.82(19)
Br1 B2 C2 C26 -56.41(17)
C26 C2 C22 C23 5.7(2)
B2 C2 C22 C23 -176.09(15)
C26 C2 C22 C27 -169.67(15)
B2 C2 C22 C27 8.5(2)
C2 C22 C23 C24 -1.2(3)
C27 C22 C23 C24 174.35(16)
C22 C23 C24 C25 -2.8(3)
C22 C23 C24 C28 179.01(16)
C23 C24 C25 C26 2.2(3)
C28 C24 C25 C26 -179.57(16)
C24 C25 C26 C2 2.4(3)
C24 C25 C26 C29 -174.89(16)
C22 C2 C26 C25 -6.3(2)
B2 C2 C26 C25 175.61(15)
C22 C2 C26 C29 170.82(15)
B2 C2 C26 C29 -7.3(3)
